data_7132338
loop_
_publ_author_name
'von K\"oller, Heinrich'
'Geffers, Finn'
'Kalvani, Pedram'
'Foraita, Adrian'
'Lo\&s, Patrick-Eric'
'Butschke, Burkhard'
'Jones, P. G.'
'Werz, Daniel B.'

_publ_section_title
;
 Access to isoindole-derived BODIPYs by an aminopalladation cascade
;
_journal_name_full 'Chemical Communications'
_journal_paper_doi 10.1039/D3CC04913B
_journal_year 2023
_chemical_formula_sum 'C25 H17 B F2 N2'
_chemical_formula_weight 394.21
_space_group_crystal_system monoclinic
_space_group_IT_number 14
_space_group_name_Hall '-P 2ybc'
_space_group_name_H-M_alt 'P 1 21/c 1'
_atom_sites_solution_hydrogens geom
_atom_sites_solution_primary dual
_audit_creation_method SHELXL-2018/3
_audit_update_record
;
2023-10-02 deposited with the CCDC.	2023-11-13 downloaded from the CCDC.
;
_cell_angle_alpha 90
_cell_angle_beta 92.820(2)
_cell_angle_gamma 90
_cell_formula_units_Z 4
_cell_length_a 11.1893(2)
_cell_length_b 10.9459(2)
_cell_length_c 15.6815(3)
_cell_measurement_reflns_used 87640
_cell_measurement_temperature 100(2)
_cell_measurement_theta_max 35.8770
_cell_measurement_theta_min 2.2610
_cell_volume 1918.30(6)
_computing_cell_refinement 'CrysAlisPro 1.171.41.112a (Rigaku OD, 2021)'
_computing_data_collection 'CrysAlisPro 1.171.41.112a (Rigaku OD, 2021)'
_computing_data_reduction 'CrysAlisPro 1.171.41.112a (Rigaku OD, 2021)'
_computing_molecular_graphics 'Siemens XP'
_computing_publication_material 'SHELXL-2018/3 (Sheldrick, 2018)'
_computing_structure_refinement 'SHELXL-2018/3 (Sheldrick, 2018)'
_computing_structure_solution SHELXT
_diffrn_ambient_temperature 100(2)
_diffrn_detector_area_resol_mean 10.0000
_diffrn_measured_fraction_theta_full 0.993
_diffrn_measured_fraction_theta_max 0.954
_diffrn_measurement_device_type 'XtaLAB Synergy, HyPix'
_diffrn_measurement_method '\w scans'
_diffrn_radiation_type MoK\a
_diffrn_radiation_wavelength 0.71073
_diffrn_reflns_av_R_equivalents 0.0320
_diffrn_reflns_av_unetI/netI 0.0152
_diffrn_reflns_Laue_measured_fraction_full 0.993
_diffrn_reflns_Laue_measured_fraction_max 0.954
_diffrn_reflns_limit_h_max 18
_diffrn_reflns_limit_h_min -18
_diffrn_reflns_limit_k_max 17
_diffrn_reflns_limit_k_min -18
_diffrn_reflns_limit_l_max 25
_diffrn_reflns_limit_l_min -25
_diffrn_reflns_number 149697
_diffrn_reflns_point_group_measured_fraction_full 0.993
_diffrn_reflns_point_group_measured_fraction_max 0.954
_diffrn_reflns_theta_full 35.000
_diffrn_reflns_theta_max 35.949
_diffrn_reflns_theta_min 2.270
_diffrn_source 'micro-focus sealed X-ray tube'
_exptl_absorpt_coefficient_mu 0.093
_exptl_absorpt_correction_T_max 1.00000
_exptl_absorpt_correction_T_min 0.80917
_exptl_absorpt_correction_type multi-scan
_exptl_absorpt_process_details
;
CrysAlisPro 1.171.41.112a (Rigaku Oxford Diffraction, 2021)
Empirical absorption correction using spherical harmonics,
implemented in SCALE3 ABSPACK scaling algorithm.
;
_exptl_crystal_colour 'dark red'
_exptl_crystal_density_diffrn 1.365
_exptl_crystal_description plate
_exptl_crystal_F_000 816
_exptl_crystal_size_max 0.15
_exptl_crystal_size_mid 0.15
_exptl_crystal_size_min 0.06
_refine_diff_density_max 0.534
_refine_diff_density_min -0.230
_refine_diff_density_rms 0.056
_refine_ls_extinction_method none
_refine_ls_goodness_of_fit_ref 1.041
_refine_ls_hydrogen_treatment constr
_refine_ls_matrix_type full
_refine_ls_number_parameters 271
_refine_ls_number_reflns 8633
_refine_ls_number_restraints 0
_refine_ls_restrained_S_all 1.041
_refine_ls_R_factor_all 0.0487
_refine_ls_R_factor_gt 0.0417
_refine_ls_shift/su_max 0.001
_refine_ls_shift/su_mean 0.000
_refine_ls_structure_factor_coef Fsqd
_refine_ls_weighting_details 'w=1/[\s^2^(Fo^2^)+(0.0608P)^2^+0.6260P] where P=(Fo^2^+2Fc^2^)/3'
_refine_ls_weighting_scheme calc
_refine_ls_wR_factor_gt 0.1159
_refine_ls_wR_factor_ref 0.1197
_reflns_Friedel_coverage 0.000
_reflns_number_gt 7432
_reflns_number_total 8633
_reflns_threshold_expression 'I > 2\s(I)'
_cod_data_source_file d3cc04913b2.cif
_cod_data_source_block zwitgef
_cod_original_cell_volume 1918.29(6)
_cod_original_sg_symbol_H-M 'P 21/c'
_cod_database_code 7132338
_shelx_shelxl_version_number 2018/3
_shelx_space_group_comment
;
The symmetry employed for this shelxl refinement is uniquely defined
by the following loop, which should always be used as a source of
symmetry information in preference to the above space-group names.
They are only intended as comments.
;
_shelx_estimated_absorpt_t_min 0.986
_shelx_estimated_absorpt_t_max 0.994

loop_
_space_group_symop_operation_xyz
'x, y, z'
'-x, y+1/2, -z+1/2'
'-x, -y, -z'
'x, -y-1/2, z-1/2'

loop_
_atom_site_label
_atom_site_type_symbol
_atom_site_fract_x
_atom_site_fract_y
_atom_site_fract_z
_atom_site_U_iso_or_equiv
_atom_site_adp_type
_atom_site_occupancy
_atom_site_site_symmetry_order
_atom_site_calc_flag
_atom_site_refinement_flags_posn
_atom_site_refinement_flags_adp
_atom_site_refinement_flags_occupancy
_atom_site_disorder_assembly
_atom_site_disorder_group
N1 N 0.65540(5) 0.37306(6) 0.35582(4) 0.01308(10) Uani 1 1 d . . . . .
N2 N 0.65247(6) 0.46812(6) 0.21095(4) 0.01486(11) Uani 1 1 d . . . . .
C1 C 0.69445(6) 0.33449(7) 0.43330(4) 0.01376(11) Uani 1 1 d . . . . .
C2 C 0.81908(6) 0.30143(7) 0.45816(5) 0.01606(12) Uani 1 1 d . . . . .
C3 C 0.87037(8) 0.19812(9) 0.42295(6) 0.02408(16) Uani 1 1 d . . . . .
H3 H 0.827628 0.153633 0.379286 0.029 Uiso 1 1 calc R U . . .
C4 C 0.98390(9) 0.16003(10) 0.45157(7) 0.0303(2) Uani 1 1 d . . . . .
H4 H 1.018084 0.088937 0.427988 0.036 Uiso 1 1 calc R U . . .
C5 C 1.04753(8) 0.22578(11) 0.51465(7) 0.0312(2) Uani 1 1 d . . . . .
H5 H 1.125360 0.200055 0.533839 0.037 Uiso 1 1 calc R U . . .
C6 C 0.99717(10) 0.32882(12) 0.54943(8) 0.0363(2) Uani 1 1 d . . . . .
H6 H 1.040929 0.374304 0.592068 0.044 Uiso 1 1 calc R U . . .
C7 C 0.88257(8) 0.36598(10) 0.52208(7) 0.02852(19) Uani 1 1 d . . . . .
H7 H 0.847619 0.435578 0.547117 0.034 Uiso 1 1 calc R U . . .
C8 C 0.59534(6) 0.32466(7) 0.48722(4) 0.01382(11) Uani 1 1 d . . . . .
C9 C 0.59236(7) 0.29297(7) 0.57381(5) 0.01717(13) Uani 1 1 d . . . . .
H9 H 0.662697 0.268352 0.605641 0.021 Uiso 1 1 calc R U . . .
C10 C 0.48292(8) 0.29901(7) 0.61095(5) 0.01871(14) Uani 1 1 d . . . . .
H10 H 0.477977 0.279654 0.669728 0.022 Uiso 1 1 calc R U . . .
C11 C 0.37870(7) 0.33346(7) 0.56286(5) 0.01790(13) Uani 1 1 d . . . . .
H11 H 0.304992 0.337894 0.590294 0.021 Uiso 1 1 calc R U . . .
C12 C 0.38060(7) 0.36113(7) 0.47645(5) 0.01588(12) Uani 1 1 d . . . . .
H12 H 0.309312 0.382485 0.444507 0.019 Uiso 1 1 calc R U . . .
C13 C 0.49107(6) 0.35659(6) 0.43777(4) 0.01319(11) Uani 1 1 d . . . . .
C14 C 0.52985(6) 0.38600(6) 0.35363(4) 0.01266(11) Uani 1 1 d . . . . .
C15 C 0.46757(6) 0.42870(6) 0.28164(4) 0.01286(11) Uani 1 1 d . . . . .
C16 C 0.52903(6) 0.47397(7) 0.21111(4) 0.01397(11) Uani 1 1 d . . . . .
C17 C 0.48620(7) 0.52538(7) 0.13334(5) 0.01708(13) Uani 1 1 d . . . . .
H17 H 0.404893 0.540294 0.116209 0.021 Uiso 1 1 calc R U . . .
C18 C 0.58627(8) 0.55044(8) 0.08585(5) 0.01912(14) Uani 1 1 d . . . . .
H18 H 0.585701 0.586318 0.030672 0.023 Uiso 1 1 calc R U . . .
C19 C 0.68639(7) 0.51286(8) 0.13482(5) 0.01840(13) Uani 1 1 d . . . . .
H19 H 0.766552 0.517664 0.117752 0.022 Uiso 1 1 calc R U . . .
C20 C 0.33519(6) 0.41978(7) 0.27547(4) 0.01394(12) Uani 1 1 d . . . . .
C21 C 0.26190(7) 0.52253(8) 0.26673(5) 0.01830(13) Uani 1 1 d . . . . .
H21 H 0.296335 0.601646 0.263650 0.022 Uiso 1 1 calc R U . . .
C22 C 0.13769(8) 0.50864(9) 0.26252(6) 0.02396(16) Uani 1 1 d . . . . .
H22 H 0.087723 0.578783 0.258491 0.029 Uiso 1 1 calc R U . . .
C23 C 0.08663(7) 0.39306(10) 0.26419(6) 0.02643(17) Uani 1 1 d . . . . .
H23 H 0.002077 0.384178 0.260804 0.032 Uiso 1 1 calc R U . . .
C24 C 0.15970(7) 0.29036(9) 0.27082(6) 0.02324(16) Uani 1 1 d . . . . .
H24 H 0.125042 0.211128 0.270925 0.028 Uiso 1 1 calc R U . . .
C25 C 0.28330(7) 0.30352(7) 0.27729(5) 0.01733(13) Uani 1 1 d . . . . .
H25 H 0.332867 0.233239 0.282981 0.021 Uiso 1 1 calc R U . . .
B1 B 0.73590(7) 0.41071(8) 0.28034(5) 0.01405(13) Uani 1 1 d . . . . .
F1 F 0.79192(4) 0.30820(5) 0.24823(3) 0.01882(10) Uani 1 1 d . . . . .
F2 F 0.82094(4) 0.49465(5) 0.31041(3) 0.01895(10) Uani 1 1 d . . . . .

loop_
_atom_site_aniso_label
_atom_site_aniso_U_11
_atom_site_aniso_U_22
_atom_site_aniso_U_33
_atom_site_aniso_U_23
_atom_site_aniso_U_13
_atom_site_aniso_U_12
N1 0.0105(2) 0.0158(3) 0.0128(2) -0.00013(18) -0.00029(18) 0.00083(18)
N2 0.0136(2) 0.0175(3) 0.0135(2) 0.0010(2) 0.00076(19) -0.0019(2)
C1 0.0125(3) 0.0150(3) 0.0137(3) -0.0010(2) -0.0012(2) 0.0010(2)
C2 0.0132(3) 0.0189(3) 0.0158(3) -0.0003(2) -0.0023(2) 0.0020(2)
C3 0.0175(3) 0.0260(4) 0.0282(4) -0.0071(3) -0.0040(3) 0.0063(3)
C4 0.0201(4) 0.0324(5) 0.0378(5) -0.0048(4) -0.0033(3) 0.0110(3)
C5 0.0176(3) 0.0400(5) 0.0350(5) 0.0020(4) -0.0081(3) 0.0064(3)
C6 0.0242(4) 0.0435(6) 0.0395(5) -0.0113(5) -0.0172(4) 0.0050(4)
C7 0.0220(4) 0.0311(4) 0.0313(4) -0.0112(3) -0.0113(3) 0.0059(3)
C8 0.0144(3) 0.0142(3) 0.0129(3) -0.0002(2) 0.0000(2) 0.0008(2)
C9 0.0211(3) 0.0164(3) 0.0139(3) 0.0007(2) -0.0004(2) 0.0004(2)
C10 0.0245(3) 0.0176(3) 0.0142(3) 0.0004(2) 0.0033(2) -0.0014(3)
C11 0.0200(3) 0.0171(3) 0.0170(3) -0.0019(2) 0.0054(2) -0.0011(2)
C12 0.0151(3) 0.0164(3) 0.0164(3) -0.0014(2) 0.0033(2) 0.0006(2)
C13 0.0132(3) 0.0135(3) 0.0129(3) -0.0005(2) 0.0010(2) 0.0008(2)
C14 0.0105(2) 0.0143(3) 0.0132(3) 0.0001(2) 0.0003(2) 0.0008(2)
C15 0.0115(2) 0.0133(3) 0.0137(3) -0.0002(2) -0.0003(2) 0.0008(2)
C16 0.0134(3) 0.0150(3) 0.0135(3) 0.0005(2) -0.0004(2) -0.0006(2)
C17 0.0188(3) 0.0179(3) 0.0143(3) 0.0016(2) -0.0022(2) -0.0003(2)
C18 0.0234(3) 0.0199(3) 0.0139(3) 0.0022(2) 0.0000(2) -0.0037(3)
C19 0.0191(3) 0.0211(3) 0.0152(3) 0.0013(2) 0.0023(2) -0.0048(3)
C20 0.0115(3) 0.0166(3) 0.0136(3) 0.0000(2) -0.0006(2) 0.0017(2)
C21 0.0159(3) 0.0190(3) 0.0197(3) 0.0000(2) -0.0022(2) 0.0046(2)
C22 0.0151(3) 0.0304(4) 0.0261(4) 0.0008(3) -0.0008(3) 0.0086(3)
C23 0.0118(3) 0.0374(5) 0.0301(4) 0.0012(4) 0.0004(3) 0.0022(3)
C24 0.0137(3) 0.0275(4) 0.0286(4) 0.0004(3) 0.0017(3) -0.0039(3)
C25 0.0126(3) 0.0186(3) 0.0209(3) 0.0000(2) 0.0013(2) -0.0003(2)
B1 0.0117(3) 0.0153(3) 0.0151(3) -0.0006(2) 0.0006(2) -0.0009(2)
F1 0.0186(2) 0.0176(2) 0.0206(2) -0.00153(16) 0.00541(17) 0.00293(16)
F2 0.01432(19) 0.0205(2) 0.0217(2) -0.00098(17) -0.00214(16) -0.00496(16)

loop_
_atom_type_symbol
_atom_type_description
_atom_type_scat_dispersion_real
_atom_type_scat_dispersion_imag
_atom_type_scat_source
C C 0.0033 0.0016 'International Tables Vol C Tables 4.2.6.8 and 6.1.1.4'
H H 0.0000 0.0000 'International Tables Vol C Tables 4.2.6.8 and 6.1.1.4'
B B 0.0013 0.0007 'International Tables Vol C Tables 4.2.6.8 and 6.1.1.4'
N N 0.0061 0.0033 'International Tables Vol C Tables 4.2.6.8 and 6.1.1.4'
F F 0.0171 0.0103 'International Tables Vol C Tables 4.2.6.8 and 6.1.1.4'

loop_
_geom_angle_atom_site_label_1
_geom_angle_atom_site_label_2
_geom_angle_atom_site_label_3
_geom_angle
_geom_angle_site_symmetry_1
_geom_angle_site_symmetry_3
_geom_angle_publ_flag
C1 N1 C14 109.50(6) . . ?
C1 N1 B1 126.19(6) . . ?
C14 N1 B1 124.09(6) . . ?
C19 N2 C16 107.85(6) . . ?
C19 N2 B1 125.70(6) . . ?
C16 N2 B1 126.23(6) . . ?
N1 C1 C8 109.39(6) . . ?
N1 C1 C2 125.41(6) . . ?
C8 C1 C2 125.14(6) . . ?
C7 C2 C3 119.42(7) . . ?
C7 C2 C1 120.55(7) . . ?
C3 C2 C1 119.78(7) . . ?
C4 C3 C2 120.18(8) . . ?
C3 C4 C5 120.14(9) . . ?
C6 C5 C4 119.85(8) . . ?
C5 C6 C7 120.20(9) . . ?
C2 C7 C6 120.19(9) . . ?
C9 C8 C13 122.27(7) . . ?
C9 C8 C1 130.25(7) . . ?
C13 C8 C1 107.46(6) . . ?
C10 C9 C8 117.34(7) . . ?
C9 C10 C11 120.94(7) . . ?
C12 C11 C10 121.90(7) . . ?
C11 C12 C13 118.00(7) . . ?
C12 C13 C8 119.50(6) . . ?
C12 C13 C14 134.15(7) . . ?
C8 C13 C14 106.21(6) . . ?
C15 C14 N1 121.10(6) . . ?
C15 C14 C13 131.34(6) . . ?
N1 C14 C13 107.38(6) . . ?
C14 C15 C16 120.76(6) . . ?
C14 C15 C20 119.61(6) . . ?
C16 C15 C20 119.51(6) . . ?
N2 C16 C17 108.36(6) . . ?
N2 C16 C15 120.48(6) . . ?
C17 C16 C15 131.14(7) . . ?
C18 C17 C16 106.98(7) . . ?
C19 C18 C17 106.97(7) . . ?
N2 C19 C18 109.83(7) . . ?
C21 C20 C25 119.52(7) . . ?
C21 C20 C15 122.28(7) . . ?
C25 C20 C15 118.20(6) . . ?
C20 C21 C22 119.73(8) . . ?
C23 C22 C21 120.50(8) . . ?
C22 C23 C24 119.79(8) . . ?
C25 C24 C23 120.06(8) . . ?
C24 C25 C20 120.35(7) . . ?
F2 B1 F1 110.07(6) . . ?
F2 B1 N2 110.66(6) . . ?
F1 B1 N2 110.06(6) . . ?
F2 B1 N1 108.98(6) . . ?
F1 B1 N1 110.18(6) . . ?
N2 B1 N1 106.83(6) . . ?

loop_
_geom_bond_atom_site_label_1
_geom_bond_atom_site_label_2
_geom_bond_distance
_geom_bond_site_symmetry_2
_geom_bond_publ_flag
N1 C1 1.3391(9) . ?
N1 C14 1.4107(9) . ?
N1 B1 1.5770(10) . ?
N2 C19 1.3614(10) . ?
N2 C16 1.3828(9) . ?
N2 B1 1.5332(10) . ?
C1 C8 1.4313(10) . ?
C1 C2 1.4745(10) . ?
C2 C7 1.3924(11) . ?
C2 C3 1.3944(11) . ?
C3 C4 1.3902(12) . ?
C4 C5 1.3907(15) . ?
C5 C6 1.3846(16) . ?
C6 C7 1.3926(13) . ?
C8 C9 1.4034(10) . ?
C8 C13 1.4127(10) . ?
C9 C10 1.3832(11) . ?
C10 C11 1.4086(12) . ?
C11 C12 1.3898(11) . ?
C12 C13 1.4043(10) . ?
C13 C14 1.4454(10) . ?
C14 C15 1.3788(9) . ?
C15 C16 1.4202(10) . ?
C15 C20 1.4828(10) . ?
C16 C17 1.4057(10) . ?
C17 C18 1.4019(11) . ?
C18 C19 1.3891(12) . ?
C20 C21 1.3947(10) . ?
C20 C25 1.3997(11) . ?
C21 C22 1.3965(11) . ?
C22 C23 1.3889(14) . ?
C23 C24 1.3909(13) . ?
C24 C25 1.3893(11) . ?
B1 F2 1.3885(9) . ?
B1 F1 1.3916(9) . ?

loop_
_geom_torsion_atom_site_label_1
_geom_torsion_atom_site_label_2
_geom_torsion_atom_site_label_3
_geom_torsion_atom_site_label_4
_geom_torsion
_geom_torsion_site_symmetry_1
_geom_torsion_site_symmetry_2
_geom_torsion_site_symmetry_3
_geom_torsion_site_symmetry_4
_geom_torsion_publ_flag
C14 N1 C1 C8 -2.20(8) . . . . ?
B1 N1 C1 C8 172.48(6) . . . . ?
C14 N1 C1 C2 175.04(7) . . . . ?
B1 N1 C1 C2 -10.28(12) . . . . ?
N1 C1 C2 C7 118.12(10) . . . . ?
C8 C1 C2 C7 -65.06(11) . . . . ?
N1 C1 C2 C3 -67.64(11) . . . . ?
C8 C1 C2 C3 109.17(9) . . . . ?
C7 C2 C3 C4 0.05(15) . . . . ?
C1 C2 C3 C4 -174.25(9) . . . . ?
C2 C3 C4 C5 -0.88(17) . . . . ?
C3 C4 C5 C6 0.51(18) . . . . ?
C4 C5 C6 C7 0.7(2) . . . . ?
C3 C2 C7 C6 1.16(16) . . . . ?
C1 C2 C7 C6 175.42(10) . . . . ?
C5 C6 C7 C2 -1.54(19) . . . . ?
N1 C1 C8 C9 -177.15(8) . . . . ?
C2 C1 C8 C9 5.60(13) . . . . ?
N1 C1 C8 C13 1.49(8) . . . . ?
C2 C1 C8 C13 -175.76(7) . . . . ?
C13 C8 C9 C10 -2.70(11) . . . . ?
C1 C8 C9 C10 175.76(8) . . . . ?
C8 C9 C10 C11 1.17(11) . . . . ?
C9 C10 C11 C12 0.87(12) . . . . ?
C10 C11 C12 C13 -1.41(11) . . . . ?
C11 C12 C13 C8 -0.09(11) . . . . ?
C11 C12 C13 C14 -175.24(8) . . . . ?
C9 C8 C13 C12 2.19(11) . . . . ?
C1 C8 C13 C12 -176.58(7) . . . . ?
C9 C8 C13 C14 178.57(7) . . . . ?
C1 C8 C13 C14 -0.20(8) . . . . ?
C1 N1 C14 C15 177.79(7) . . . . ?
B1 N1 C14 C15 2.97(11) . . . . ?
C1 N1 C14 C13 2.05(8) . . . . ?
B1 N1 C14 C13 -172.77(6) . . . . ?
C12 C13 C14 C15 -0.61(14) . . . . ?
C8 C13 C14 C15 -176.21(8) . . . . ?
C12 C13 C14 N1 174.53(8) . . . . ?
C8 C13 C14 N1 -1.08(8) . . . . ?
N1 C14 C15 C16 -7.22(11) . . . . ?
C13 C14 C15 C16 167.35(7) . . . . ?
N1 C14 C15 C20 168.75(6) . . . . ?
C13 C14 C15 C20 -16.68(12) . . . . ?
C19 N2 C16 C17 -0.84(9) . . . . ?
B1 N2 C16 C17 -175.66(7) . . . . ?
C19 N2 C16 C15 177.52(7) . . . . ?
B1 N2 C16 C15 2.70(11) . . . . ?
C14 C15 C16 N2 4.55(11) . . . . ?
C20 C15 C16 N2 -171.42(7) . . . . ?
C14 C15 C16 C17 -177.50(8) . . . . ?
C20 C15 C16 C17 6.52(12) . . . . ?
N2 C16 C17 C18 0.10(9) . . . . ?
C15 C16 C17 C18 -178.03(8) . . . . ?
C16 C17 C18 C19 0.67(9) . . . . ?
C16 N2 C19 C18 1.29(9) . . . . ?
B1 N2 C19 C18 176.14(7) . . . . ?
C17 C18 C19 N2 -1.22(9) . . . . ?
C14 C15 C20 C21 119.41(8) . . . . ?
C16 C15 C20 C21 -64.57(10) . . . . ?
C14 C15 C20 C25 -61.55(9) . . . . ?
C16 C15 C20 C25 114.47(8) . . . . ?
C25 C20 C21 C22 1.95(11) . . . . ?
C15 C20 C21 C22 -179.03(7) . . . . ?
C20 C21 C22 C23 -2.10(13) . . . . ?
C21 C22 C23 C24 0.55(14) . . . . ?
C22 C23 C24 C25 1.14(14) . . . . ?
C23 C24 C25 C20 -1.28(13) . . . . ?
C21 C20 C25 C24 -0.27(12) . . . . ?
C15 C20 C25 C24 -179.34(7) . . . . ?
C19 N2 B1 F2 61.53(10) . . . . ?
C16 N2 B1 F2 -124.55(8) . . . . ?
C19 N2 B1 F1 -60.35(9) . . . . ?
C16 N2 B1 F1 113.57(8) . . . . ?
C19 N2 B1 N1 -179.96(7) . . . . ?
C16 N2 B1 N1 -6.04(10) . . . . ?
C1 N1 B1 F2 -51.12(10) . . . . ?
C14 N1 B1 F2 122.83(7) . . . . ?
C1 N1 B1 F1 69.74(9) . . . . ?
C14 N1 B1 F1 -116.31(7) . . . . ?
C1 N1 B1 N2 -170.72(7) . . . . ?
C14 N1 B1 N2 3.23(9) . . . . ?
